data_1508178
loop_
_publ_author_name
'Moerdyk, Jonathan P.'
'Bielawski, Christopher W.'

_publ_section_title
;
 Diamidocarbenes as versatile and reversible [2 + 1] cycloaddition
 reagents.
;
_journal_issue 4
_journal_name_full 'Nature chemistry'
_journal_page_first 275
_journal_page_last 280
_journal_paper_doi 10.1038/nchem.1267
_journal_volume 4
_journal_year 2012
_chemical_formula_moiety 6MesDACNorbornenecyclopropane
_chemical_formula_sum 'C31 H38 N2 O2'
_chemical_formula_weight 470.63
_chemical_name_common 6MesDACNorbornene
_chemical_name_systematic
; 
 ? 
;
_space_group_IT_number 2
_symmetry_cell_setting triclinic
_symmetry_space_group_name_Hall '-P 1'
_symmetry_space_group_name_H-M 'P -1'
_atom_sites_solution_hydrogens geom
_atom_sites_solution_primary direct
_atom_sites_solution_secondary difmap
_audit_creation_method SHELXL-97
_cell_angle_alpha 76.1480(8)
_cell_angle_beta 82.4690(7)
_cell_angle_gamma 76.3420(7)
_cell_formula_units_Z 4
_cell_length_a 12.2790(2)
_cell_length_b 12.38100(10)
_cell_length_c 18.1480(2)
_cell_measurement_temperature 120(2)
_cell_volume 2594.85(6)
_computing_cell_refinement 'CrystalClear (Rigaku Inc., 2008)'
_computing_data_collection 'CrystalClear (Rigaku Inc., 2008)'
_computing_data_reduction 'CrystalClear (Rigaku Inc., 2008)'
_computing_structure_refinement 'SHELXL-97 (Sheldrick, 1997)'
_computing_structure_solution 'SHELXS-97 (Sheldrick, 1990)'
_diffrn_ambient_temperature 120(2)
_diffrn_measured_fraction_theta_full 0.982
_diffrn_measured_fraction_theta_max 0.982
_diffrn_measurement_device_type 'CCD area detector'
_diffrn_measurement_method 'phi and omega scans'
_diffrn_radiation_monochromator graphite
_diffrn_radiation_source 'fine-focus sealed tube'
_diffrn_radiation_type MoK\a
_diffrn_radiation_wavelength 0.71073
_diffrn_reflns_av_R_equivalents 0.0358
_diffrn_reflns_av_sigmaI/netI 0.0541
_diffrn_reflns_limit_h_max 15
_diffrn_reflns_limit_h_min -15
_diffrn_reflns_limit_k_max 16
_diffrn_reflns_limit_k_min -15
_diffrn_reflns_limit_l_max 23
_diffrn_reflns_limit_l_min -23
_diffrn_reflns_number 20306
_diffrn_reflns_theta_full 27.48
_diffrn_reflns_theta_max 27.48
_diffrn_reflns_theta_min 1.16
_exptl_absorpt_coefficient_mu 0.075
_exptl_absorpt_correction_type none
_exptl_absorpt_process_details none
_exptl_crystal_colour colorless
_exptl_crystal_density_diffrn 1.205
_exptl_crystal_density_method 'not measured'
_exptl_crystal_description blocks
_exptl_crystal_F_000 1016
_exptl_crystal_size_max 0.28
_exptl_crystal_size_mid 0.21
_exptl_crystal_size_min 0.18
_refine_diff_density_max 0.324
_refine_diff_density_min -0.325
_refine_diff_density_rms 0.065
_refine_ls_extinction_method none
_refine_ls_goodness_of_fit_ref 1.006
_refine_ls_hydrogen_treatment constr
_refine_ls_matrix_type full
_refine_ls_number_parameters 647
_refine_ls_number_reflns 11672
_refine_ls_number_restraints 0
_refine_ls_restrained_S_all 1.006
_refine_ls_R_factor_all 0.1189
_refine_ls_R_factor_gt 0.0702
_refine_ls_shift/su_max 0.038
_refine_ls_shift/su_mean 0.000
_refine_ls_structure_factor_coef Fsqd
_refine_ls_weighting_details 'calc w=1/[\s^2^(Fo^2^)+(0.0704P)^2^+3.7469P] where P=(Fo^2^+2Fc^2^)/3'
_refine_ls_weighting_scheme calc
_refine_ls_wR_factor_gt 0.1511
_refine_ls_wR_factor_ref 0.1926
_reflns_number_gt 7824
_reflns_number_total 11672
_reflns_threshold_expression >2sigma(I)
_cod_data_source_file nchem.1267-s6.cif
_cod_data_source_block DACNorbornene/2o
_cod_depositor_comments
;
The following automatic conversions were performed:

'_symmetry_cell_setting' value 'Triclinic' changed to 'triclinic'
according to /home/saulius/struct/CIF-dictionaries/cif_core.dic
dictionary named 'cif_core.dic' version 2.4.1 from 2010-06-29.

Automatic conversion script
Id: cif_fix_values 1891 2012-01-12 08:04:46Z andrius 
;
_cod_original_sg_symbol_H-M P-1
_cod_database_code 1508178

loop_
_symmetry_equiv_pos_as_xyz
'x, y, z'
'-x, -y, -z'

loop_
_atom_site_label
_atom_site_type_symbol
_atom_site_fract_x
_atom_site_fract_y
_atom_site_fract_z
_atom_site_U_iso_or_equiv
_atom_site_adp_type
_atom_site_occupancy
_atom_site_symmetry_multiplicity
_atom_site_calc_flag
_atom_site_refinement_flags
N1 N -0.28026(17) 0.74705(16) 0.12525(11) 0.0210(4) Uani 1 1 d .
O1 O -0.33816(16) 0.83824(15) 0.00753(10) 0.0321(4) Uani 1 1 d .
C1 C -0.24597(19) 0.76689(19) 0.19397(13) 0.0203(5) Uani 1 1 d .
O2 O -0.21059(17) 1.05202(15) 0.12495(12) 0.0386(5) Uani 1 1 d .
N2 N -0.18837(16) 0.86263(16) 0.17505(11) 0.0220(4) Uani 1 1 d .
C2 C -0.3217(2) 0.84337(19) 0.07103(14) 0.0230(5) Uani 1 1 d .
O3 O 0.31143(17) 0.17175(15) 0.50546(10) 0.0319(4) Uani 1 1 d .
N3 N 0.27610(16) 0.25393(16) 0.38185(11) 0.0205(4) Uani 1 1 d .
C3 C -0.3458(2) 0.9576(2) 0.09616(15) 0.0277(6) Uani 1 1 d .
O4 O 0.15733(17) -0.02852(15) 0.39185(11) 0.0347(5) Uani 1 1 d .
N4 N 0.17073(16) 0.15096(16) 0.33108(11) 0.0212(4) Uani 1 1 d .
C4 C -0.2438(2) 0.9640(2) 0.13453(15) 0.0266(5) Uani 1 1 d .
C5 C -0.4549(2) 0.9714(2) 0.14872(17) 0.0358(7) Uani 1 1 d .
H5A H -0.4630 1.0376 0.1694 0.054 Uiso 1 1 calc R
H5B H -0.4518 0.9053 0.1894 0.054 Uiso 1 1 calc R
H5C H -0.5180 0.9800 0.1201 0.054 Uiso 1 1 calc R
C6 C -0.3592(3) 1.0539(2) 0.02493(17) 0.0406(7) Uani 1 1 d .
H6A H -0.3707 1.1258 0.0393 0.061 Uiso 1 1 calc R
H6B H -0.4228 1.0522 -0.0001 0.061 Uiso 1 1 calc R
H6C H -0.2925 1.0442 -0.0091 0.061 Uiso 1 1 calc R
C7 C -0.0714(2) 0.8527(2) 0.18663(14) 0.0223(5) Uani 1 1 d .
C8 C -0.0396(2) 0.8611(2) 0.25577(14) 0.0247(5) Uani 1 1 d .
C9 C 0.0750(2) 0.8453(2) 0.26397(15) 0.0292(6) Uani 1 1 d .
H9A H 0.0976 0.8488 0.3101 0.035 Uiso 1 1 calc R
C10 C 0.1562(2) 0.8244(2) 0.20524(17) 0.0332(6) Uani 1 1 d .
C11 C 0.1204(2) 0.8268(2) 0.13533(16) 0.0332(6) Uani 1 1 d .
H11A H 0.1739 0.8175 0.0948 0.040 Uiso 1 1 calc R
C12 C 0.0074(2) 0.8426(2) 0.12368(14) 0.0274(5) Uani 1 1 d .
C13 C -0.0282(2) 0.8565(3) 0.04511(15) 0.0358(6) Uani 1 1 d .
H13A H 0.0372 0.8436 0.0105 0.054 Uiso 1 1 calc R
H13B H -0.0713 0.9323 0.0287 0.054 Uiso 1 1 calc R
H13C H -0.0733 0.8025 0.0460 0.054 Uiso 1 1 calc R
C14 C 0.2796(2) 0.8061(3) 0.2164(2) 0.0495(8) Uani 1 1 d .
H14A H 0.3192 0.8329 0.1689 0.074 Uiso 1 1 calc R
H14B H 0.3095 0.7264 0.2345 0.074 Uiso 1 1 calc R
H14C H 0.2884 0.8473 0.2531 0.074 Uiso 1 1 calc R
C15 C -0.1227(2) 0.8936(2) 0.31986(15) 0.0316(6) Uani 1 1 d .
H15A H -0.1870 0.9478 0.2992 0.047 Uiso 1 1 calc R
H15B H -0.0880 0.9267 0.3508 0.047 Uiso 1 1 calc R
H15C H -0.1461 0.8269 0.3504 0.047 Uiso 1 1 calc R
C16 C -0.2662(2) 0.63759(19) 0.10575(13) 0.0208(5) Uani 1 1 d .
C17 C -0.1620(2) 0.5614(2) 0.10395(14) 0.0249(5) Uani 1 1 d .
C18 C -0.1568(2) 0.4596(2) 0.08148(14) 0.0284(6) Uani 1 1 d .
H18A H -0.0879 0.4086 0.0799 0.034 Uiso 1 1 calc R
C19 C -0.2500(2) 0.4320(2) 0.06159(14) 0.0292(6) Uani 1 1 d .
C20 C -0.3523(2) 0.5072(2) 0.06631(14) 0.0262(5) Uani 1 1 d .
H20A H -0.4160 0.4885 0.0544 0.031 Uiso 1 1 calc R
C21 C -0.3633(2) 0.6091(2) 0.08815(13) 0.0226(5) Uani 1 1 d .
C22 C -0.4791(2) 0.6833(2) 0.09362(15) 0.0286(6) Uani 1 1 d .
H22A H -0.5338 0.6364 0.1072 0.043 Uiso 1 1 calc R
H22B H -0.4938 0.7343 0.0453 0.043 Uiso 1 1 calc R
H22C H -0.4837 0.7265 0.1318 0.043 Uiso 1 1 calc R
C23 C -0.2407(3) 0.3244(2) 0.03349(18) 0.0430(7) Uani 1 1 d .
H23A H -0.3146 0.3124 0.0315 0.065 Uiso 1 1 calc R
H23B H -0.1993 0.2609 0.0676 0.065 Uiso 1 1 calc R
H23C H -0.2023 0.3317 -0.0165 0.065 Uiso 1 1 calc R
C24 C -0.0537(2) 0.5794(2) 0.12483(16) 0.0327(6) Uani 1 1 d .
H24A H -0.0668 0.6519 0.1385 0.049 Uiso 1 1 calc R
H24B H 0.0013 0.5774 0.0821 0.049 Uiso 1 1 calc R
H24C H -0.0266 0.5201 0.1672 0.049 Uiso 1 1 calc R
C25 C -0.3143(2) 0.7683(2) 0.27096(14) 0.0230(5) Uani 1 1 d .
H25A H -0.3099 0.8291 0.2958 0.028 Uiso 1 1 calc R
C26 C -0.2052(2) 0.6792(2) 0.26326(13) 0.0227(5) Uani 1 1 d .
H26A H -0.1394 0.6885 0.2844 0.027 Uiso 1 1 calc R
C27 C -0.2425(2) 0.5662(2) 0.29415(14) 0.0299(6) Uani 1 1 d .
H27A H -0.1931 0.4998 0.2782 0.036 Uiso 1 1 calc R
C28 C -0.2601(3) 0.5590(2) 0.38140(15) 0.0360(6) Uani 1 1 d .
H28A H -0.2704 0.4841 0.4087 0.043 Uiso 1 1 calc R
H28B H -0.1968 0.5760 0.4000 0.043 Uiso 1 1 calc R
C29 C -0.3684(2) 0.6511(2) 0.38990(15) 0.0335(6) Uani 1 1 d .
H29A H -0.4271 0.6180 0.4220 0.040 Uiso 1 1 calc R
H29B H -0.3536 0.7105 0.4111 0.040 Uiso 1 1 calc R
C30 C -0.4016(2) 0.6979(2) 0.30696(14) 0.0276(6) Uani 1 1 d .
H30A H -0.4802 0.7374 0.3013 0.033 Uiso 1 1 calc R
C31 C -0.3646(2) 0.5898(2) 0.27580(15) 0.0309(6) Uani 1 1 d .
H31A H -0.4029 0.5301 0.3032 0.037 Uiso 1 1 calc R
H31B H -0.3724 0.6038 0.2216 0.037 Uiso 1 1 calc R
C32 C 0.24575(19) 0.23277(19) 0.31250(13) 0.0202(5) Uani 1 1 d .
C33 C 0.2061(2) 0.0495(2) 0.38077(14) 0.0252(5) Uani 1 1 d .
C34 C 0.3053(2) 0.0442(2) 0.42587(14) 0.0259(5) Uani 1 1 d .
C35 C 0.2986(2) 0.1614(2) 0.44194(14) 0.0235(5) Uani 1 1 d .
C36 C 0.2946(3) -0.0405(2) 0.50201(15) 0.0341(6) Uani 1 1 d .
H36A H 0.2241 -0.0158 0.5292 0.051 Uiso 1 1 calc R
H36B H 0.3551 -0.0444 0.5318 0.051 Uiso 1 1 calc R
H36C H 0.2980 -0.1144 0.4928 0.051 Uiso 1 1 calc R
C37 C 0.4189(2) 0.0045(2) 0.38232(17) 0.0339(6) Uani 1 1 d .
H37A H 0.4789 -0.0066 0.4142 0.051 Uiso 1 1 calc R
H37B H 0.4290 0.0613 0.3371 0.051 Uiso 1 1 calc R
H37C H 0.4194 -0.0658 0.3686 0.051 Uiso 1 1 calc R
C38 C 0.2758(2) 0.36541(19) 0.39461(13) 0.0197(5) Uani 1 1 d .
C39 C 0.1809(2) 0.4540(2) 0.38599(14) 0.0228(5) Uani 1 1 d .
C40 C 0.1887(2) 0.5597(2) 0.39784(14) 0.0256(5) Uani 1 1 d .
H40A H 0.1260 0.6193 0.3917 0.031 Uiso 1 1 calc R
C41 C 0.2859(2) 0.5788(2) 0.41817(14) 0.0240(5) Uani 1 1 d .
C42 C 0.3787(2) 0.4888(2) 0.42609(13) 0.0220(5) Uani 1 1 d .
H42A H 0.4451 0.5004 0.4392 0.026 Uiso 1 1 calc R
C43 C 0.3763(2) 0.3826(2) 0.41518(13) 0.0213(5) Uani 1 1 d .
C44 C 0.4830(2) 0.2920(2) 0.42309(15) 0.0260(5) Uani 1 1 d .
H44A H 0.5468 0.3272 0.4111 0.039 Uiso 1 1 calc R
H44B H 0.4860 0.2430 0.3888 0.039 Uiso 1 1 calc R
H44C H 0.4842 0.2480 0.4744 0.039 Uiso 1 1 calc R
C45 C 0.2923(2) 0.6917(2) 0.43275(16) 0.0321(6) Uani 1 1 d .
H45A H 0.2268 0.7477 0.4158 0.048 Uiso 1 1 calc R
H45B H 0.3583 0.7148 0.4055 0.048 Uiso 1 1 calc R
H45C H 0.2957 0.6846 0.4863 0.048 Uiso 1 1 calc R
C46 C 0.0692(2) 0.4452(2) 0.36492(17) 0.0345(6) Uani 1 1 d .
H46A H 0.0758 0.3722 0.3532 0.052 Uiso 1 1 calc R
H46B H 0.0467 0.5041 0.3213 0.052 Uiso 1 1 calc R
H46C H 0.0138 0.4535 0.4069 0.052 Uiso 1 1 calc R
C47 C 0.0558(2) 0.1755(2) 0.30977(13) 0.0223(5) Uani 1 1 d .
C48 C 0.0325(2) 0.1644(2) 0.23904(14) 0.0240(5) Uani 1 1 d .
C49 C -0.0800(2) 0.1878(2) 0.22308(15) 0.0284(6) Uani 1 1 d .
H49A H -0.0967 0.1808 0.1761 0.034 Uiso 1 1 calc R
C50 C -0.1675(2) 0.2212(2) 0.27476(16) 0.0315(6) Uani 1 1 d .
C51 C -0.1415(2) 0.2263(2) 0.34557(15) 0.0309(6) Uani 1 1 d .
H51A H -0.1998 0.2471 0.3811 0.037 Uiso 1 1 calc R
C52 C -0.0308(2) 0.2013(2) 0.36564(14) 0.0260(5) Uani 1 1 d .
C53 C -0.0108(2) 0.1955(3) 0.44680(15) 0.0354(6) Uani 1 1 d .
H53A H -0.0677 0.2510 0.4669 0.053 Uiso 1 1 calc R
H53B H 0.0618 0.2108 0.4484 0.053 Uiso 1 1 calc R
H53C H -0.0139 0.1208 0.4768 0.053 Uiso 1 1 calc R
C54 C -0.2878(2) 0.2468(3) 0.25449(19) 0.0478(8) Uani 1 1 d .
H54A H -0.3352 0.2236 0.2992 0.072 Uiso 1 1 calc R
H54B H -0.2929 0.2061 0.2166 0.072 Uiso 1 1 calc R
H54C H -0.3119 0.3271 0.2348 0.072 Uiso 1 1 calc R
C55 C 0.1213(2) 0.1214(2) 0.18104(15) 0.0305(6) Uani 1 1 d .
H55A H 0.1802 0.0651 0.2067 0.046 Uiso 1 1 calc R
H55B H 0.1518 0.1836 0.1503 0.046 Uiso 1 1 calc R
H55C H 0.0883 0.0880 0.1492 0.046 Uiso 1 1 calc R
C56 C 0.2227(2) 0.3181(2) 0.23897(13) 0.0222(5) Uani 1 1 d .
H56A H 0.1562 0.3181 0.2144 0.027 Uiso 1 1 calc R
C57 C 0.3210(2) 0.2147(2) 0.24003(13) 0.0226(5) Uani 1 1 d .
H57A H 0.3089 0.1548 0.2171 0.027 Uiso 1 1 calc R
C58 C 0.4226(2) 0.2660(2) 0.20606(14) 0.0277(6) Uani 1 1 d .
H58A H 0.4961 0.2156 0.2163 0.033 Uiso 1 1 calc R
C59 C 0.4009(2) 0.3117(2) 0.12072(15) 0.0343(6) Uani 1 1 d .
H59A H 0.3780 0.2559 0.1001 0.041 Uiso 1 1 calc R
H59B H 0.4673 0.3325 0.0909 0.041 Uiso 1 1 calc R
C60 C 0.3042(3) 0.4180(2) 0.12223(15) 0.0358(6) Uani 1 1 d .
H60A H 0.3276 0.4869 0.0939 0.043 Uiso 1 1 calc R
H60B H 0.2383 0.4109 0.1010 0.043 Uiso 1 1 calc R
C61 C 0.2800(2) 0.4188(2) 0.20806(14) 0.0287(6) Uani 1 1 d .
H61A H 0.2389 0.4915 0.2200 0.034 Uiso 1 1 calc R
C62 C 0.4001(2) 0.3778(2) 0.23273(14) 0.0282(6) Uani 1 1 d .
H62A H 0.4496 0.4275 0.2058 0.034 Uiso 1 1 calc R
H62B H 0.4031 0.3663 0.2873 0.034 Uiso 1 1 calc R

loop_
_atom_site_aniso_label
_atom_site_aniso_U_11
_atom_site_aniso_U_22
_atom_site_aniso_U_33
_atom_site_aniso_U_23
_atom_site_aniso_U_13
_atom_site_aniso_U_12
N1 0.0260(11) 0.0176(10) 0.0213(10) -0.0060(8) -0.0035(8) -0.0059(8)
O1 0.0451(11) 0.0277(10) 0.0258(10) -0.0027(7) -0.0125(8) -0.0103(8)
C1 0.0210(12) 0.0199(11) 0.0221(12) -0.0065(9) -0.0016(9) -0.0069(9)
O2 0.0470(12) 0.0221(9) 0.0508(12) -0.0006(8) -0.0204(10) -0.0137(9)
N2 0.0219(10) 0.0203(10) 0.0251(10) -0.0043(8) -0.0040(8) -0.0065(8)
C2 0.0255(13) 0.0174(11) 0.0269(13) -0.0020(9) -0.0063(10) -0.0064(9)
O3 0.0502(12) 0.0253(9) 0.0241(9) -0.0037(7) -0.0113(8) -0.0128(8)
N3 0.0256(11) 0.0174(9) 0.0203(10) -0.0049(8) -0.0054(8) -0.0057(8)
C3 0.0312(14) 0.0188(12) 0.0351(14) -0.0041(10) -0.0138(11) -0.0047(10)
O4 0.0445(11) 0.0238(9) 0.0403(11) -0.0032(8) -0.0133(9) -0.0145(8)
N4 0.0218(10) 0.0213(10) 0.0225(10) -0.0042(8) -0.0049(8) -0.0074(8)
C4 0.0302(13) 0.0204(12) 0.0313(14) -0.0054(10) -0.0080(11) -0.0064(10)
C5 0.0299(15) 0.0300(14) 0.0519(18) -0.0187(13) -0.0114(13) -0.0007(11)
C6 0.0541(19) 0.0221(13) 0.0474(18) 0.0041(12) -0.0268(15) -0.0111(13)
C7 0.0213(12) 0.0203(12) 0.0279(13) -0.0066(9) -0.0032(10) -0.0073(9)
C8 0.0249(13) 0.0239(12) 0.0274(13) -0.0069(10) -0.0011(10) -0.0088(10)
C9 0.0283(14) 0.0307(13) 0.0311(14) -0.0081(11) -0.0091(11) -0.0060(11)
C10 0.0243(14) 0.0322(14) 0.0456(17) -0.0113(12) -0.0037(12) -0.0078(11)
C11 0.0286(14) 0.0354(15) 0.0396(16) -0.0154(12) 0.0073(12) -0.0124(12)
C12 0.0310(14) 0.0254(13) 0.0284(13) -0.0086(10) 0.0007(11) -0.0104(11)
C13 0.0392(16) 0.0426(16) 0.0284(14) -0.0104(12) 0.0030(12) -0.0148(13)
C14 0.0223(15) 0.062(2) 0.066(2) -0.0207(17) -0.0034(14) -0.0058(14)
C15 0.0308(14) 0.0409(15) 0.0294(14) -0.0158(12) -0.0024(11) -0.0116(12)
C16 0.0260(12) 0.0185(11) 0.0180(11) -0.0038(9) -0.0011(9) -0.0057(9)
C17 0.0287(13) 0.0227(12) 0.0216(12) -0.0036(9) 0.0008(10) -0.0053(10)
C18 0.0347(14) 0.0201(12) 0.0277(13) -0.0060(10) -0.0038(11) 0.0013(10)
C19 0.0454(16) 0.0180(12) 0.0242(13) -0.0057(10) -0.0040(11) -0.0051(11)
C20 0.0332(14) 0.0232(12) 0.0246(13) -0.0054(10) -0.0052(10) -0.0092(11)
C21 0.0278(13) 0.0212(12) 0.0189(11) -0.0031(9) -0.0024(10) -0.0061(10)
C22 0.0266(13) 0.0264(13) 0.0368(15) -0.0116(11) -0.0055(11) -0.0070(10)
C23 0.060(2) 0.0241(14) 0.0471(18) -0.0141(12) -0.0121(15) -0.0033(13)
C24 0.0281(14) 0.0292(14) 0.0410(16) -0.0121(12) -0.0025(12) -0.0019(11)
C25 0.0227(12) 0.0241(12) 0.0247(12) -0.0080(10) -0.0025(10) -0.0069(10)
C26 0.0245(12) 0.0241(12) 0.0207(12) -0.0055(9) -0.0027(9) -0.0065(10)
C27 0.0425(16) 0.0228(13) 0.0242(13) -0.0041(10) 0.0015(11) -0.0099(11)
C28 0.0500(18) 0.0338(15) 0.0254(14) -0.0015(11) -0.0041(12) -0.0156(13)
C29 0.0373(15) 0.0445(16) 0.0250(13) -0.0113(12) 0.0048(11) -0.0210(13)
C30 0.0268(13) 0.0351(14) 0.0255(13) -0.0095(11) 0.0001(10) -0.0134(11)
C31 0.0434(16) 0.0330(14) 0.0226(13) -0.0066(10) 0.0012(11) -0.0220(12)
C32 0.0214(12) 0.0196(11) 0.0216(12) -0.0052(9) -0.0040(9) -0.0064(9)
C33 0.0303(13) 0.0203(12) 0.0264(13) -0.0057(10) -0.0053(10) -0.0055(10)
C34 0.0325(14) 0.0203(12) 0.0264(13) -0.0038(10) -0.0112(11) -0.0051(10)
C35 0.0263(13) 0.0216(12) 0.0252(13) -0.0052(9) -0.0072(10) -0.0069(10)
C36 0.0501(17) 0.0202(12) 0.0335(15) 0.0001(11) -0.0172(13) -0.0087(12)
C37 0.0333(15) 0.0259(13) 0.0446(17) -0.0114(12) -0.0123(13) -0.0015(11)
C38 0.0244(12) 0.0179(11) 0.0187(11) -0.0048(9) -0.0038(9) -0.0067(9)
C39 0.0227(12) 0.0236(12) 0.0236(12) -0.0066(9) -0.0041(10) -0.0052(10)
C40 0.0265(13) 0.0167(11) 0.0315(13) -0.0065(10) -0.0023(10) 0.0007(10)
C41 0.0293(13) 0.0215(12) 0.0227(12) -0.0067(9) -0.0006(10) -0.0068(10)
C42 0.0239(12) 0.0254(12) 0.0192(11) -0.0070(9) -0.0016(9) -0.0082(10)
C43 0.0248(12) 0.0225(12) 0.0176(11) -0.0054(9) -0.0032(9) -0.0049(10)
C44 0.0240(13) 0.0243(12) 0.0313(14) -0.0090(10) -0.0054(10) -0.0031(10)
C45 0.0401(16) 0.0215(13) 0.0371(15) -0.0100(11) -0.0022(12) -0.0083(11)
C46 0.0253(14) 0.0282(14) 0.0511(18) -0.0119(12) -0.0079(12) -0.0016(11)
C47 0.0226(12) 0.0220(12) 0.0243(12) -0.0042(9) -0.0045(10) -0.0079(10)
C48 0.0257(13) 0.0239(12) 0.0240(12) -0.0058(10) -0.0036(10) -0.0071(10)
C49 0.0281(14) 0.0332(14) 0.0267(13) -0.0054(11) -0.0073(11) -0.0100(11)
C50 0.0239(13) 0.0372(15) 0.0351(15) -0.0070(12) -0.0055(11) -0.0092(11)
C51 0.0258(13) 0.0347(14) 0.0333(14) -0.0094(11) 0.0039(11) -0.0099(11)
C52 0.0243(13) 0.0277(13) 0.0286(13) -0.0082(10) -0.0014(10) -0.0088(10)
C53 0.0366(16) 0.0480(17) 0.0255(14) -0.0121(12) 0.0018(11) -0.0146(13)
C54 0.0246(15) 0.074(2) 0.0471(19) -0.0156(16) -0.0072(13) -0.0108(15)
C55 0.0315(14) 0.0356(15) 0.0311(14) -0.0149(11) -0.0056(11) -0.0105(11)
C56 0.0242(12) 0.0212(12) 0.0213(12) -0.0034(9) -0.0037(9) -0.0054(10)
C57 0.0238(12) 0.0239(12) 0.0228(12) -0.0091(9) -0.0021(10) -0.0060(10)
C58 0.0274(13) 0.0341(14) 0.0251(13) -0.0092(11) -0.0011(10) -0.0110(11)
C59 0.0407(16) 0.0439(16) 0.0250(13) -0.0120(12) 0.0044(12) -0.0214(13)
C60 0.0458(17) 0.0382(16) 0.0248(14) -0.0001(11) -0.0056(12) -0.0172(13)
C61 0.0381(15) 0.0244(13) 0.0239(13) -0.0036(10) -0.0019(11) -0.0094(11)
C62 0.0352(14) 0.0327(14) 0.0217(12) -0.0070(10) 0.0006(11) -0.0175(11)

loop_
_atom_type_symbol
_atom_type_description
_atom_type_scat_dispersion_real
_atom_type_scat_dispersion_imag
_atom_type_scat_source
C C 0.0033 0.0016 'International Tables Vol C Tables 4.2.6.8 and 6.1.1.4'
H H 0.0000 0.0000 'International Tables Vol C Tables 4.2.6.8 and 6.1.1.4'
N N 0.0061 0.0033 'International Tables Vol C Tables 4.2.6.8 and 6.1.1.4'
O O 0.0106 0.0060 'International Tables Vol C Tables 4.2.6.8 and 6.1.1.4'

loop_
_geom_angle_atom_site_label_1
_geom_angle_atom_site_label_2
_geom_angle_atom_site_label_3
_geom_angle
C2 N1 C16 117.37(19)
C2 N1 C1 116.33(19)
C16 N1 C1 126.08(18)
N1 C1 N2 110.48(18)
N1 C1 C26 127.5(2)
N2 C1 C26 113.03(19)
N1 C1 C25 127.89(19)
N2 C1 C25 108.68(18)
C26 C1 C25 60.69(15)
C4 N2 C7 117.43(19)
C4 N2 C1 117.57(19)
C7 N2 C1 124.37(18)
O1 C2 N1 122.2(2)
O1 C2 C3 121.7(2)
N1 C2 C3 116.0(2)
C35 N3 C38 117.74(18)
C35 N3 C32 117.02(18)
C38 N3 C32 125.05(18)
C6 C3 C4 107.7(2)
C6 C3 C5 109.0(2)
C4 C3 C5 112.2(2)
C6 C3 C2 108.3(2)
C4 C3 C2 108.8(2)
C5 C3 C2 110.7(2)
C33 N4 C47 116.80(19)
C33 N4 C32 117.49(19)
C47 N4 C32 125.08(18)
O2 C4 N2 122.6(2)
O2 C4 C3 122.0(2)
N2 C4 C3 115.2(2)
C3 C5 H5A 109.5
C3 C5 H5B 109.5
H5A C5 H5B 109.5
C3 C5 H5C 109.5
H5A C5 H5C 109.5
H5B C5 H5C 109.5
C3 C6 H6A 109.5
C3 C6 H6B 109.5
H6A C6 H6B 109.5
C3 C6 H6C 109.5
H6A C6 H6C 109.5
H6B C6 H6C 109.5
C8 C7 C12 121.4(2)
C8 C7 N2 121.2(2)
C12 C7 N2 117.2(2)
C7 C8 C9 118.0(2)
C7 C8 C15 123.3(2)
C9 C8 C15 118.5(2)
C10 C9 C8 122.0(2)
C10 C9 H9A 119.0
C8 C9 H9A 119.0
C11 C10 C9 118.1(2)
C11 C10 C14 121.3(3)
C9 C10 C14 120.6(3)
C10 C11 C12 122.4(3)
C10 C11 H11A 118.8
C12 C11 H11A 118.8
C11 C12 C7 117.6(2)
C11 C12 C13 120.4(2)
C7 C12 C13 121.9(2)
C12 C13 H13A 109.5
C12 C13 H13B 109.5
H13A C13 H13B 109.5
C12 C13 H13C 109.5
H13A C13 H13C 109.5
H13B C13 H13C 109.5
C10 C14 H14A 109.5
C10 C14 H14B 109.5
H14A C14 H14B 109.5
C10 C14 H14C 109.5
H14A C14 H14C 109.5
H14B C14 H14C 109.5
C8 C15 H15A 109.5
C8 C15 H15B 109.5
H15A C15 H15B 109.5
C8 C15 H15C 109.5
H15A C15 H15C 109.5
H15B C15 H15C 109.5
C17 C16 C21 120.2(2)
C17 C16 N1 122.7(2)
C21 C16 N1 117.1(2)
C16 C17 C18 118.1(2)
C16 C17 C24 125.3(2)
C18 C17 C24 116.6(2)
C19 C18 C17 122.5(2)
C19 C18 H18A 118.8
C17 C18 H18A 118.8
C20 C19 C18 118.1(2)
C20 C19 C23 120.6(3)
C18 C19 C23 121.3(2)
C19 C20 C21 122.3(2)
C19 C20 H20A 118.9
C21 C20 H20A 118.9
C20 C21 C16 118.8(2)
C20 C21 C22 118.0(2)
C16 C21 C22 123.2(2)
C21 C22 H22A 109.5
C21 C22 H22B 109.5
H22A C22 H22B 109.5
C21 C22 H22C 109.5
H22A C22 H22C 109.5
H22B C22 H22C 109.5
C19 C23 H23A 109.5
C19 C23 H23B 109.5
H23A C23 H23B 109.5
C19 C23 H23C 109.5
H23A C23 H23C 109.5
H23B C23 H23C 109.5
C17 C24 H24A 109.5
C17 C24 H24B 109.5
H24A C24 H24B 109.5
C17 C24 H24C 109.5
H24A C24 H24C 109.5
H24B C24 H24C 109.5
C30 C25 C1 127.1(2)
C30 C25 C26 104.1(2)
C1 C25 C26 58.72(15)
C30 C25 H25A 116.1
C1 C25 H25A 116.1
C26 C25 H25A 116.1
C1 C26 C27 125.6(2)
C1 C26 C25 60.59(15)
C27 C26 C25 103.1(2)
C1 C26 H26A 116.7
C27 C26 H26A 116.7
C25 C26 H26A 116.7
C31 C27 C26 105.3(2)
C31 C27 C28 99.6(2)
C26 C27 C28 103.1(2)
C31 C27 H27A 115.6
C26 C27 H27A 115.6
C28 C27 H27A 115.6
C29 C28 C27 103.1(2)
C29 C28 H28A 111.1
C27 C28 H28A 111.1
C29 C28 H28B 111.1
C27 C28 H28B 111.1
H28A C28 H28B 109.1
C30 C29 C28 103.1(2)
C30 C29 H29A 111.2
C28 C29 H29A 111.2
C30 C29 H29B 111.2
C28 C29 H29B 111.2
H29A C29 H29B 109.1
C25 C30 C31 104.5(2)
C25 C30 C29 103.1(2)
C31 C30 C29 100.4(2)
C25 C30 H30A 115.6
C31 C30 H30A 115.6
C29 C30 H30A 115.6
C27 C31 C30 95.4(2)
C27 C31 H31A 112.7
C30 C31 H31A 112.7
C27 C31 H31B 112.7
C30 C31 H31B 112.7
H31A C31 H31B 110.1
N3 C32 N4 110.40(18)
N3 C32 C56 126.78(19)
N4 C32 C56 112.89(19)
N3 C32 C57 128.6(2)
N4 C32 C57 109.02(18)
C56 C32 C57 60.72(15)
O4 C33 N4 122.0(2)
O4 C33 C34 122.2(2)
N4 C33 C34 115.7(2)
C35 C34 C36 108.5(2)
C35 C34 C33 109.38(19)
C36 C34 C33 107.8(2)
C35 C34 C37 110.2(2)
C36 C34 C37 109.4(2)
C33 C34 C37 111.3(2)
O3 C35 N3 122.2(2)
O3 C35 C34 121.0(2)
N3 C35 C34 116.8(2)
C34 C36 H36A 109.5
C34 C36 H36B 109.5
H36A C36 H36B 109.5
C34 C36 H36C 109.5
H36A C36 H36C 109.5
H36B C36 H36C 109.5
C34 C37 H37A 109.5
C34 C37 H37B 109.5
H37A C37 H37B 109.5
C34 C37 H37C 109.5
H37A C37 H37C 109.5
H37B C37 H37C 109.5
C39 C38 C43 120.3(2)
C39 C38 N3 122.0(2)
C43 C38 N3 117.6(2)
C38 C39 C40 118.3(2)
C38 C39 C46 124.9(2)
C40 C39 C46 116.8(2)
C41 C40 C39 122.6(2)
C41 C40 H40A 118.7
C39 C40 H40A 118.7
C40 C41 C42 117.6(2)
C40 C41 C45 122.1(2)
C42 C41 C45 120.4(2)
C43 C42 C41 122.6(2)
C43 C42 H42A 118.7
C41 C42 H42A 118.7
C42 C43 C38 118.7(2)
C42 C43 C44 118.1(2)
C38 C43 C44 123.2(2)
C43 C44 H44A 109.5
C43 C44 H44B 109.5
H44A C44 H44B 109.5
C43 C44 H44C 109.5
H44A C44 H44C 109.5
H44B C44 H44C 109.5
C41 C45 H45A 109.5
C41 C45 H45B 109.5
H45A C45 H45B 109.5
C41 C45 H45C 109.5
H45A C45 H45C 109.5
H45B C45 H45C 109.5
C39 C46 H46A 109.5
C39 C46 H46B 109.5
H46A C46 H46B 109.5
C39 C46 H46C 109.5
H46A C46 H46C 109.5
H46B C46 H46C 109.5
C48 C47 C52 121.3(2)
C48 C47 N4 121.3(2)
C52 C47 N4 117.2(2)
C47 C48 C49 118.0(2)
C47 C48 C55 123.7(2)
C49 C48 C55 118.2(2)
C50 C49 C48 122.2(2)
C50 C49 H49A 118.9
C48 C49 H49A 118.9
C51 C50 C49 118.2(2)
C51 C50 C54 121.6(3)
C49 C50 C54 120.2(2)
C50 C51 C52 122.3(2)
C50 C51 H51A 118.8
C52 C51 H51A 118.8
C51 C52 C47 117.7(2)
C51 C52 C53 118.6(2)
C47 C52 C53 123.5(2)
C52 C53 H53A 109.5
C52 C53 H53B 109.5
H53A C53 H53B 109.5
C52 C53 H53C 109.5
H53A C53 H53C 109.5
H53B C53 H53C 109.5
C50 C54 H54A 109.5
C50 C54 H54B 109.5
H54A C54 H54B 109.5
C50 C54 H54C 109.5
H54A C54 H54C 109.5
H54B C54 H54C 109.5
C48 C55 H55A 109.5
C48 C55 H55B 109.5
H55A C55 H55B 109.5
C48 C55 H55C 109.5
H55A C55 H55C 109.5
H55B C55 H55C 109.5
C32 C56 C61 124.9(2)
C32 C56 C57 60.67(15)
C61 C56 C57 102.9(2)
C32 C56 H56A 117.0
C61 C56 H56A 117.0
C57 C56 H56A 117.0
C58 C57 C32 127.9(2)
C58 C57 C56 104.40(19)
C32 C57 C56 58.60(15)
C58 C57 H57A 115.7
C32 C57 H57A 115.7
C56 C57 H57A 115.7
C57 C58 C62 104.2(2)
C57 C58 C59 103.6(2)
C62 C58 C59 100.3(2)
C57 C58 H58A 115.6
C62 C58 H58A 115.6
C59 C58 H58A 115.6
C58 C59 C60 102.8(2)
C58 C59 H59A 111.2
C60 C59 H59A 111.2
C58 C59 H59B 111.2
C60 C59 H59B 111.2
H59A C59 H59B 109.1
C61 C60 C59 103.5(2)
C61 C60 H60A 111.1
C59 C60 H60A 111.1
C61 C60 H60B 111.1
C59 C60 H60B 111.1
H60A C60 H60B 109.0
C56 C61 C62 105.8(2)
C56 C61 C60 102.8(2)
C62 C61 C60 99.4(2)
C56 C61 H61A 115.6
C62 C61 H61A 115.6
C60 C61 H61A 115.6
C58 C62 C61 95.21(19)
C58 C62 H62A 112.7
C61 C62 H62A 112.7
C58 C62 H62B 112.7
C61 C62 H62B 112.7
H62A C62 H62B 110.2

loop_
_geom_bond_atom_site_label_1
_geom_bond_atom_site_label_2
_geom_bond_distance
N1 C2 1.390(3)
N1 C16 1.447(3)
N1 C1 1.458(3)
O1 C2 1.214(3)
C1 N2 1.470(3)
C1 C26 1.505(3)
C1 C25 1.534(3)
O2 C4 1.218(3)
N2 C4 1.365(3)
N2 C7 1.451(3)
C2 C3 1.540(3)
O3 C35 1.224(3)
N3 C35 1.382(3)
N3 C38 1.452(3)
N3 C32 1.456(3)
C3 C6 1.531(4)
C3 C4 1.537(3)
C3 C5 1.539(4)
O4 C33 1.217(3)
N4 C33 1.372(3)
N4 C47 1.455(3)
N4 C32 1.478(3)
C5 H5A 0.9600
C5 H5B 0.9600
C5 H5C 0.9600
C6 H6A 0.9600
C6 H6B 0.9600
C6 H6C 0.9600
C7 C8 1.395(3)
C7 C12 1.406(3)
C8 C9 1.397(3)
C8 C15 1.508(4)
C9 C10 1.389(4)
C9 H9A 0.9300
C10 C11 1.388(4)
C10 C14 1.512(4)
C11 C12 1.391(4)
C11 H11A 0.9300
C12 C13 1.505(4)
C13 H13A 0.9600
C13 H13B 0.9600
C13 H13C 0.9600
C14 H14A 0.9600
C14 H14B 0.9600
C14 H14C 0.9600
C15 H15A 0.9600
C15 H15B 0.9600
C15 H15C 0.9600
C16 C17 1.400(3)
C16 C21 1.414(3)
C17 C18 1.400(3)
C17 C24 1.508(4)
C18 C19 1.382(4)
C18 H18A 0.9300
C19 C20 1.381(4)
C19 C23 1.512(4)
C20 C21 1.384(3)
C20 H20A 0.9300
C21 C22 1.506(3)
C22 H22A 0.9600
C22 H22B 0.9600
C22 H22C 0.9600
C23 H23A 0.9600
C23 H23B 0.9600
C23 H23C 0.9600
C24 H24A 0.9600
C24 H24B 0.9600
C24 H24C 0.9600
C25 C30 1.523(3)
C25 C26 1.536(3)
C25 H25A 0.9800
C26 C27 1.530(3)
C26 H26A 0.9800
C27 C31 1.524(4)
C27 C28 1.553(4)
C27 H27A 0.9800
C28 C29 1.551(4)
C28 H28A 0.9700
C28 H28B 0.9700
C29 C30 1.549(4)
C29 H29A 0.9700
C29 H29B 0.9700
C30 C31 1.524(4)
C30 H30A 0.9800
C31 H31A 0.9700
C31 H31B 0.9700
C32 C56 1.503(3)
C32 C57 1.535(3)
C33 C34 1.535(3)
C34 C35 1.529(3)
C34 C36 1.533(3)
C34 C37 1.544(4)
C36 H36A 0.9600
C36 H36B 0.9600
C36 H36C 0.9600
C37 H37A 0.9600
C37 H37B 0.9600
C37 H37C 0.9600
C38 C39 1.395(3)
C38 C43 1.411(3)
C39 C40 1.403(3)
C39 C46 1.506(3)
C40 C41 1.380(3)
C40 H40A 0.9300
C41 C42 1.388(3)
C41 C45 1.505(3)
C42 C43 1.383(3)
C42 H42A 0.9300
C43 C44 1.508(3)
C44 H44A 0.9600
C44 H44B 0.9600
C44 H44C 0.9600
C45 H45A 0.9600
C45 H45B 0.9600
C45 H45C 0.9600
C46 H46A 0.9600
C46 H46B 0.9600
C46 H46C 0.9600
C47 C48 1.396(3)
C47 C52 1.405(3)
C48 C49 1.398(3)
C48 C55 1.508(4)
C49 C50 1.384(4)
C49 H49A 0.9300
C50 C51 1.383(4)
C50 C54 1.512(4)
C51 C52 1.398(4)
C51 H51A 0.9300
C52 C53 1.507(4)
C53 H53A 0.9600
C53 H53B 0.9600
C53 H53C 0.9600
C54 H54A 0.9600
C54 H54B 0.9600
C54 H54C 0.9600
C55 H55A 0.9600
C55 H55B 0.9600
C55 H55C 0.9600
C56 C61 1.530(3)
C56 C57 1.536(3)
C56 H56A 0.9800
C57 C58 1.525(3)
C57 H57A 0.9800
C58 C62 1.527(4)
C58 C59 1.551(4)
C58 H58A 0.9800
C59 C60 1.554(4)
C59 H59A 0.9700
C59 H59B 0.9700
C60 C61 1.549(4)
C60 H60A 0.9700
C60 H60B 0.9700
C61 C62 1.531(4)
C61 H61A 0.9800
C62 H62A 0.9700
C62 H62B 0.9700
